data_4065909
loop_
_publ_author_name
'Kuppuswamy, Subramaniam'
'Peloquin, Andrew J.'
'Ghiviriga, Ion'
'Abboud, Khalil A.'
'Veige, Adam S.'

_publ_section_title
;
 Synthesis and Characterization of Tungsten(VI) Alkylidene Complexes
 Supported by an [OCO]3&#x2212;Trianionic Pincer Ligand: Progress towards
 the [tBuOCO]W\\tb CC(CH3)3Fragment
;
_journal_issue 19
_journal_name_full Organometallics
_journal_page_first 4227
_journal_paper_doi 10.1021/om100189b
_journal_volume 29
_journal_year 2010
_chemical_formula_sum 'C88 H102 O6 W2'
_chemical_formula_weight 1623.40
_chemical_name_systematic
; 
 ? 
;
_space_group_IT_number 14
_symmetry_cell_setting monoclinic
_symmetry_space_group_name_Hall '-P 2yn'
_symmetry_space_group_name_H-M 'P 1 21/n 1'
_atom_sites_solution_hydrogens geom
_atom_sites_solution_primary direct
_atom_sites_solution_secondary difmap
_audit_creation_method SHELXL-97
_audit_update_record
;
2010-02-01 # Formatted by publCIF
;
_cell_angle_alpha 90.00
_cell_angle_beta 111.897(2)
_cell_angle_gamma 90.00
_cell_formula_units_Z 4
_cell_length_a 13.5918(11)
_cell_length_b 35.213(3)
_cell_length_c 17.2146(15)
_cell_measurement_reflns_used 83
_cell_measurement_temperature 173(2)
_cell_measurement_theta_max 28.0
_cell_measurement_theta_min 2.0
_cell_volume 7644.6(11)
_computing_cell_refinement 'Bruker SMART v5.624 & SAINT 6.36a (Bruker 1998)'
_computing_data_collection 'Bruker SMART v5.624 (Bruker 1998)'
_computing_data_reduction 'Bruker SHELXTL v6.14 (Bruker 2000)'
_computing_molecular_graphics 'Bruker SHELXTL v6.14'
_computing_publication_material 'Bruker SHELXTL v6.14'
_computing_structure_refinement 'Bruker SHELXTL v6.14'
_computing_structure_solution 'Bruker SHELXTL v6.14'
_diffrn_ambient_temperature 173(2)
_diffrn_measured_fraction_theta_full 0.999
_diffrn_measured_fraction_theta_max 0.999
_diffrn_measurement_device_type 'SMART CCD area detector'
_diffrn_measurement_method '\w scans'
_diffrn_radiation_monochromator graphite
_diffrn_radiation_source 'fine-focus sealed tube'
_diffrn_radiation_type MoK\a
_diffrn_radiation_wavelength 0.71073
_diffrn_reflns_av_R_equivalents 0.0879
_diffrn_reflns_av_sigmaI/netI 0.1247
_diffrn_reflns_limit_h_max 17
_diffrn_reflns_limit_h_min -17
_diffrn_reflns_limit_k_max 45
_diffrn_reflns_limit_k_min -31
_diffrn_reflns_limit_l_max 22
_diffrn_reflns_limit_l_min -19
_diffrn_reflns_number 51986
_diffrn_reflns_theta_full 27.50
_diffrn_reflns_theta_max 27.50
_diffrn_reflns_theta_min 1.64
_diffrn_standards_number 0
_exptl_absorpt_coefficient_mu 3.059
_exptl_absorpt_correction_T_max 0.9413
_exptl_absorpt_correction_T_min 0.6568
_exptl_absorpt_correction_type integration
_exptl_absorpt_process_details 'based on measured indexed crystal faces, Bruker SHELXTL  v6.12 (Bruker 2000)'
_exptl_crystal_colour red
_exptl_crystal_density_diffrn 1.411
_exptl_crystal_density_method 'not measured'
_exptl_crystal_description plates
_exptl_crystal_F_000 3304
_exptl_crystal_size_max 0.15
_exptl_crystal_size_mid 0.15
_exptl_crystal_size_min 0.02
_refine_diff_density_max 1.380
_refine_diff_density_min -1.310
_refine_diff_density_rms 0.111
_refine_ls_extinction_method none
_refine_ls_goodness_of_fit_ref 0.855
_refine_ls_hydrogen_treatment constr
_refine_ls_matrix_type full
_refine_ls_number_parameters 865
_refine_ls_number_reflns 17559
_refine_ls_number_restraints 0
_refine_ls_restrained_S_all 0.855
_refine_ls_R_factor_all 0.1061
_refine_ls_R_factor_gt 0.0438
_refine_ls_shift/su_max 0.003
_refine_ls_shift/su_mean 0.000
_refine_ls_structure_factor_coef Fsqd
_refine_ls_weighting_details 'calc w=1/[\s^2^(Fo^2^)+(0.0226P)^2^] where P=(Fo^2^+2Fc^2^)/3'
_refine_ls_weighting_scheme calc
_refine_ls_wR_factor_gt 0.0683
_refine_ls_wR_factor_ref 0.0809
_reflns_number_gt 9568
_reflns_number_total 17559
_reflns_threshold_expression I>2\s(I)
_cod_data_source_file om100189b_si_002.cif
_cod_data_source_block pelo6
_cod_depositor_comments
;
The following automatic conversions were performed:

'_symmetry_cell_setting' value 'Monoclinic' changed to 'monoclinic'
according to /home/saulius/struct/CIF-dictionaries/cif_core.dic
dictionary named 'cif_core.dic' version 2.4.1 from 2010-06-29.

Automatic conversion script
Id: cif_fix_values 1715 2011-07-08 13:25:40Z adriana 
;
_cod_original_cell_volume 7644.7(11)
_cod_original_sg_symbol_H-M P21/n
_cod_database_code 4065909

loop_
_symmetry_equiv_pos_as_xyz
'x, y, z'
'-x+1/2, y+1/2, -z+1/2'
'-x, -y, -z'
'x-1/2, -y-1/2, z-1/2'

loop_
_atom_site_label
_atom_site_type_symbol
_atom_site_fract_x
_atom_site_fract_y
_atom_site_fract_z
_atom_site_U_iso_or_equiv
_atom_site_adp_type
_atom_site_occupancy
_atom_site_symmetry_multiplicity
_atom_site_calc_flag
_atom_site_refinement_flags
W1 W 0.172047(19) 0.107250(7) 0.475040(15) 0.04094(8) Uani 1 1 d .
W2 W 0.286403(18) 0.131119(6) 0.088295(14) 0.03219(6) Uani 1 1 d .
O1 O 0.3049(3) 0.08413(12) 0.5080(2) 0.0572(11) Uani 1 1 d .
O2 O 0.0454(3) 0.12899(10) 0.4124(2) 0.0486(10) Uani 1 1 d .
O3 O 0.2431(3) 0.15631(10) 0.5061(2) 0.0415(9) Uani 1 1 d .
O4 O 0.1341(3) 0.12165(9) 0.0385(2) 0.0377(9) Uani 1 1 d .
O5 O 0.2535(2) 0.17896(9) 0.1228(2) 0.0320(9) Uani 1 1 d .
O6 O 0.3231(3) 0.08069(10) 0.0887(2) 0.0377(9) Uani 1 1 d .
C1 C 0.3411(5) 0.04748(19) 0.5207(4) 0.0529(17) Uani 1 1 d .
C2 C 0.4365(5) 0.0406(2) 0.5886(4) 0.0591(18) Uani 1 1 d .
C3 C 0.4668(6) 0.0026(2) 0.5967(5) 0.075(2) Uani 1 1 d .
H3A H 0.5301 -0.0043 0.6417 0.090 Uiso 1 1 calc R
C4 C 0.4103(7) -0.0254(2) 0.5435(6) 0.086(3) Uani 1 1 d .
H4A H 0.4357 -0.0508 0.5516 0.103 Uiso 1 1 calc R
C5 C 0.3174(6) -0.0170(2) 0.4785(5) 0.071(2) Uani 1 1 d .
H5A H 0.2781 -0.0368 0.4432 0.085 Uiso 1 1 calc R
C6 C 0.2792(5) 0.02043(18) 0.4630(5) 0.0557(18) Uani 1 1 d .
C7 C 0.1832(5) 0.03054(18) 0.3891(4) 0.0533(17) Uani 1 1 d .
C8 C 0.1615(6) 0.00683(17) 0.3172(5) 0.063(2) Uani 1 1 d .
H8A H 0.2081 -0.0135 0.3188 0.076 Uiso 1 1 calc R
C9 C 0.0745(6) 0.0132(2) 0.2463(5) 0.067(2) Uani 1 1 d .
H9A H 0.0628 -0.0018 0.1978 0.081 Uiso 1 1 calc R
C10 C 0.0052(5) 0.04070(18) 0.2451(4) 0.0576(18) Uani 1 1 d .
H10A H -0.0565 0.0438 0.1960 0.069 Uiso 1 1 calc R
C11 C 0.0198(5) 0.06487(16) 0.3128(4) 0.0458(16) Uani 1 1 d .
C12 C 0.1154(5) 0.06170(16) 0.3851(4) 0.0459(16) Uani 1 1 d .
C13 C -0.0660(5) 0.09197(18) 0.3029(4) 0.0477(16) Uani 1 1 d .
C14 C -0.1699(5) 0.0860(2) 0.2433(4) 0.0624(19) Uani 1 1 d .
H14A H -0.1862 0.0631 0.2119 0.075 Uiso 1 1 calc R
C15 C -0.2464(5) 0.1128(2) 0.2306(4) 0.070(2) Uani 1 1 d .
H15A H -0.3149 0.1085 0.1893 0.084 Uiso 1 1 calc R
C16 C -0.2267(5) 0.1457(2) 0.2761(4) 0.062(2) Uani 1 1 d .
H16A H -0.2817 0.1640 0.2639 0.074 Uiso 1 1 calc R
C17 C -0.1305(5) 0.15327(19) 0.3386(4) 0.0521(17) Uani 1 1 d .
C18 C -0.0509(5) 0.12483(17) 0.3503(4) 0.0437(15) Uani 1 1 d .
C19 C 0.2621(4) 0.18953(15) 0.4731(3) 0.0337(13) Uani 1 1 d .
C20 C 0.2826(4) 0.22285(17) 0.5230(4) 0.0444(16) Uani 1 1 d .
C21 C 0.2948(4) 0.25640(16) 0.4855(4) 0.0478(16) Uani 1 1 d .
H21A H 0.3074 0.2792 0.5171 0.057 Uiso 1 1 calc R
C22 C 0.2897(5) 0.25791(17) 0.4064(4) 0.0556(17) Uani 1 1 d .
H22A H 0.2986 0.2816 0.3835 0.067 Uiso 1 1 calc R
C23 C 0.2715(4) 0.22549(16) 0.3572(4) 0.0447(15) Uani 1 1 d .
H23A H 0.2692 0.2269 0.3014 0.054 Uiso 1 1 calc R
C24 C 0.2565(4) 0.19057(15) 0.3904(3) 0.0351(13) Uani 1 1 d .
C25 C 0.2330(4) 0.15676(16) 0.3347(3) 0.0355(13) Uani 1 1 d .
C26 C 0.3008(4) 0.12569(15) 0.3506(3) 0.0334(13) Uani 1 1 d .
H26A H 0.3613 0.1246 0.4012 0.040 Uiso 1 1 calc R
C27 C 0.2808(4) 0.09633(14) 0.2931(3) 0.0348(13) Uani 1 1 d .
H27A H 0.3270 0.0750 0.3050 0.042 Uiso 1 1 calc R
C28 C 0.1945(4) 0.09794(14) 0.2191(3) 0.0348(13) Uani 1 1 d .
H28A H 0.1820 0.0778 0.1798 0.042 Uiso 1 1 calc R
C29 C 0.1248(4) 0.12885(15) 0.2009(3) 0.0306(12) Uani 1 1 d .
C30 C 0.1448(4) 0.15716(15) 0.2607(3) 0.0333(13) Uani 1 1 d .
H30A H 0.0962 0.1777 0.2505 0.040 Uiso 1 1 calc R
C31 C 0.0305(4) 0.13146(14) 0.1216(3) 0.0320(12) Uani 1 1 d .
C32 C -0.0687(4) 0.13938(14) 0.1241(4) 0.0427(15) Uani 1 1 d .
H32A H -0.0749 0.1435 0.1766 0.051 Uiso 1 1 calc R
C33 C -0.1568(5) 0.14127(15) 0.0529(4) 0.0513(17) Uani 1 1 d .
H33A H -0.2237 0.1468 0.0560 0.062 Uiso 1 1 calc R
C34 C -0.1494(5) 0.13507(16) -0.0246(4) 0.0526(16) Uani 1 1 d .
H34A H -0.2120 0.1359 -0.0737 0.063 Uiso 1 1 calc R
C35 C -0.0522(4) 0.12769(15) -0.0320(4) 0.0435(15) Uani 1 1 d .
C36 C 0.0379(4) 0.12651(14) 0.0428(3) 0.0354(13) Uani 1 1 d .
C37 C 0.3130(4) 0.21133(14) 0.1503(3) 0.0320(13) Uani 1 1 d .
C38 C 0.2670(4) 0.24717(14) 0.1224(3) 0.0347(13) Uani 1 1 d .
C39 C 0.3352(5) 0.27809(15) 0.1502(3) 0.0434(15) Uani 1 1 d .
H39A H 0.3083 0.3029 0.1329 0.052 Uiso 1 1 calc R
C40 C 0.4400(5) 0.27408(16) 0.2020(4) 0.0474(16) Uani 1 1 d .
H40A H 0.4848 0.2957 0.2176 0.057 Uiso 1 1 calc R
C41 C 0.4793(4) 0.23925(16) 0.2305(4) 0.0440(15) Uani 1 1 d .
H41A H 0.5511 0.2368 0.2676 0.053 Uiso 1 1 calc R
C42 C 0.4161(4) 0.20700(15) 0.2065(3) 0.0328(13) Uani 1 1 d .
C43 C 0.4572(4) 0.16914(15) 0.2432(3) 0.0323(13) Uani 1 1 d .
C44 C 0.5253(4) 0.16932(15) 0.3261(4) 0.0404(14) Uani 1 1 d .
H44A H 0.5372 0.1923 0.3570 0.049 Uiso 1 1 calc R
C45 C 0.5762(4) 0.13674(17) 0.3645(4) 0.0450(15) Uani 1 1 d .
H45A H 0.6201 0.1368 0.4223 0.054 Uiso 1 1 calc R
C46 C 0.5622(4) 0.10408(16) 0.3176(4) 0.0444(15) Uani 1 1 d .
H46A H 0.6019 0.0822 0.3431 0.053 Uiso 1 1 calc R
C47 C 0.4923(4) 0.10167(15) 0.2344(3) 0.0350(13) Uani 1 1 d .
C48 C 0.4312(4) 0.13443(15) 0.1965(3) 0.0327(13) Uani 1 1 d .
C49 C 0.4874(4) 0.06455(15) 0.1922(4) 0.0387(14) Uani 1 1 d .
C50 C 0.5716(5) 0.03887(17) 0.2205(4) 0.0493(16) Uani 1 1 d .
H50A H 0.6341 0.0453 0.2669 0.059 Uiso 1 1 calc R
C51 C 0.5643(5) 0.00466(18) 0.1819(4) 0.0571(18) Uani 1 1 d .
H51A H 0.6236 -0.0120 0.2002 0.068 Uiso 1 1 calc R
C52 C 0.4742(5) -0.00643(17) 0.1175(4) 0.0558(18) Uani 1 1 d .
H52A H 0.4716 -0.0310 0.0939 0.067 Uiso 1 1 calc R
C53 C 0.3857(5) 0.01730(16) 0.0855(4) 0.0468(15) Uani 1 1 d .
C54 C 0.3997(5) 0.05375(15) 0.1231(4) 0.0389(14) Uani 1 1 d .
C55 C 0.1378(6) 0.0849(2) 0.5613(4) 0.085(3) Uani 1 1 d .
H55A H 0.2024 0.0854 0.6086 0.102 Uiso 1 1 calc R
C56 C 0.0618(7) 0.0674(2) 0.5918(5) 0.082(2) Uani 1 1 d .
C57 C -0.0517(6) 0.0685(2) 0.5163(5) 0.109(3) Uani 1 1 d .
H57A H -0.0493 0.0529 0.4698 0.164 Uiso 1 1 calc R
H57B H -0.0692 0.0947 0.4973 0.164 Uiso 1 1 calc R
H57C H -0.1059 0.0584 0.5356 0.164 Uiso 1 1 calc R
C58 C 0.0558(8) 0.0902(3) 0.6643(6) 0.159(4) Uani 1 1 d .
H58A H 0.1244 0.0893 0.7111 0.238 Uiso 1 1 calc R
H58B H 0.0009 0.0795 0.6819 0.238 Uiso 1 1 calc R
H58C H 0.0382 0.1166 0.6468 0.238 Uiso 1 1 calc R
C59 C 0.0917(9) 0.0272(2) 0.6170(6) 0.165(5) Uani 1 1 d .
H59A H 0.1605 0.0266 0.6637 0.247 Uiso 1 1 calc R
H59B H 0.0965 0.0131 0.5694 0.247 Uiso 1 1 calc R
H59C H 0.0378 0.0155 0.6344 0.247 Uiso 1 1 calc R
C60 C 0.3398(4) 0.15228(16) 0.0112(3) 0.0471(16) Uani 1 1 d .
H60A H 0.3052 0.1759 -0.0075 0.056 Uiso 1 1 calc R
C61 C 0.4177(5) 0.14580(19) -0.0323(5) 0.063(2) Uani 1 1 d .
C62 C 0.4994(7) 0.1776(2) -0.0078(7) 0.153(5) Uani 1 1 d .
H62A H 0.4631 0.2021 -0.0221 0.229 Uiso 1 1 calc R
H62B H 0.5473 0.1746 -0.0381 0.229 Uiso 1 1 calc R
H62C H 0.5403 0.1766 0.0526 0.229 Uiso 1 1 calc R
C63 C 0.3543(8) 0.1466(3) -0.1256(5) 0.164(5) Uani 1 1 d .
H63A H 0.3027 0.1258 -0.1405 0.247 Uiso 1 1 calc R
H63B H 0.4023 0.1436 -0.1558 0.247 Uiso 1 1 calc R
H63C H 0.3170 0.1709 -0.1408 0.247 Uiso 1 1 calc R
C64 C 0.4751(5) 0.10824(17) -0.0088(4) 0.068(2) Uani 1 1 d .
H64A H 0.4235 0.0875 -0.0251 0.101 Uiso 1 1 calc R
H64B H 0.5147 0.1074 0.0518 0.101 Uiso 1 1 calc R
H64C H 0.5244 0.1055 -0.0380 0.101 Uiso 1 1 calc R
C65 C 0.5006(5) 0.0713(2) 0.6481(4) 0.068(2) Uani 1 1 d .
C66 C 0.5317(5) 0.1027(2) 0.6003(4) 0.081(2) Uani 1 1 d .
H66A H 0.5735 0.0917 0.5701 0.122 Uiso 1 1 calc R
H66B H 0.5740 0.1219 0.6399 0.122 Uiso 1 1 calc R
H66C H 0.4675 0.1145 0.5603 0.122 Uiso 1 1 calc R
C67 C 0.4381(5) 0.0887(2) 0.6975(4) 0.070(2) Uani 1 1 d .
H67A H 0.3712 0.0992 0.6583 0.105 Uiso 1 1 calc R
H67B H 0.4800 0.1090 0.7338 0.105 Uiso 1 1 calc R
H67C H 0.4231 0.0690 0.7318 0.105 Uiso 1 1 calc R
C68 C 0.6024(5) 0.0553(2) 0.7133(5) 0.101(3) Uani 1 1 d .
H68A H 0.6456 0.0439 0.6850 0.151 Uiso 1 1 calc R
H68B H 0.5845 0.0360 0.7469 0.151 Uiso 1 1 calc R
H68C H 0.6423 0.0759 0.7499 0.151 Uiso 1 1 calc R
C69 C -0.1082(5) 0.18882(18) 0.3936(4) 0.0541(17) Uani 1 1 d .
C70 C -0.2061(4) 0.21527(19) 0.3672(5) 0.077(2) Uani 1 1 d .
H70A H -0.2661 0.2017 0.3726 0.115 Uiso 1 1 calc R
H70B H -0.2244 0.2231 0.3089 0.115 Uiso 1 1 calc R
H70C H -0.1897 0.2378 0.4033 0.115 Uiso 1 1 calc R
C71 C -0.0835(5) 0.17814(19) 0.4854(4) 0.071(2) Uani 1 1 d .
H71A H -0.0218 0.1612 0.5049 0.107 Uiso 1 1 calc R
H71B H -0.1448 0.1652 0.4901 0.107 Uiso 1 1 calc R
H71C H -0.0681 0.2012 0.5197 0.107 Uiso 1 1 calc R
C72 C -0.0171(4) 0.21185(18) 0.3847(4) 0.066(2) Uani 1 1 d .
H72A H 0.0469 0.1961 0.4013 0.099 Uiso 1 1 calc R
H72B H -0.0033 0.2343 0.4209 0.099 Uiso 1 1 calc R
H72C H -0.0367 0.2198 0.3264 0.099 Uiso 1 1 calc R
C73 C 0.2913(5) 0.2219(2) 0.6154(4) 0.062(2) Uani 1 1 d .
C74 C 0.1867(5) 0.2085(2) 0.6221(4) 0.090(3) Uani 1 1 d .
H74A H 0.1952 0.2076 0.6812 0.135 Uiso 1 1 calc R
H74B H 0.1688 0.1832 0.5974 0.135 Uiso 1 1 calc R
H74C H 0.1298 0.2263 0.5921 0.135 Uiso 1 1 calc R
C75 C 0.3141(6) 0.2619(2) 0.6547(4) 0.086(2) Uani 1 1 d .
H75A H 0.3812 0.2713 0.6533 0.129 Uiso 1 1 calc R
H75B H 0.3189 0.2607 0.7129 0.129 Uiso 1 1 calc R
H75C H 0.2566 0.2792 0.6229 0.129 Uiso 1 1 calc R
C76 C 0.3814(5) 0.19591(18) 0.6658(4) 0.069(2) Uani 1 1 d .
H76A H 0.4474 0.2046 0.6612 0.104 Uiso 1 1 calc R
H76B H 0.3659 0.1699 0.6441 0.104 Uiso 1 1 calc R
H76C H 0.3890 0.1964 0.7247 0.104 Uiso 1 1 calc R
C77 C -0.0476(5) 0.11926(17) -0.1175(4) 0.0560(18) Uani 1 1 d .
C78 C -0.1557(5) 0.1229(2) -0.1891(4) 0.099(3) Uani 1 1 d .
H78A H -0.2067 0.1060 -0.1785 0.149 Uiso 1 1 calc R
H78B H -0.1491 0.1157 -0.2420 0.149 Uiso 1 1 calc R
H78C H -0.1805 0.1492 -0.1928 0.149 Uiso 1 1 calc R
C79 C 0.0280(5) 0.14647(17) -0.1391(4) 0.0616(19) Uani 1 1 d .
H79A H 0.0989 0.1451 -0.0951 0.092 Uiso 1 1 calc R
H79B H 0.0012 0.1725 -0.1430 0.092 Uiso 1 1 calc R
H79C H 0.0317 0.1391 -0.1928 0.092 Uiso 1 1 calc R
C80 C -0.0078(5) 0.07850(17) -0.1177(4) 0.074(2) Uani 1 1 d .
H80A H -0.0551 0.0608 -0.1048 0.110 Uiso 1 1 calc R
H80B H 0.0641 0.0761 -0.0755 0.110 Uiso 1 1 calc R
H80C H -0.0069 0.0726 -0.1731 0.110 Uiso 1 1 calc R
C81 C 0.1506(4) 0.25230(15) 0.0670(4) 0.0416(15) Uani 1 1 d .
C82 C 0.0813(4) 0.23562(16) 0.1126(4) 0.0527(17) Uani 1 1 d .
H82A H 0.0977 0.2086 0.1239 0.079 Uiso 1 1 calc R
H82B H 0.0062 0.2386 0.0771 0.079 Uiso 1 1 calc R
H82C H 0.0961 0.2491 0.1655 0.079 Uiso 1 1 calc R
C83 C 0.1195(5) 0.29467(15) 0.0512(4) 0.0587(18) Uani 1 1 d .
H83A H 0.1614 0.3067 0.0224 0.088 Uiso 1 1 calc R
H83B H 0.1334 0.3075 0.1048 0.088 Uiso 1 1 calc R
H83C H 0.0439 0.2967 0.0164 0.088 Uiso 1 1 calc R
C84 C 0.1220(4) 0.23333(16) -0.0174(3) 0.0507(16) Uani 1 1 d .
H84A H 0.1654 0.2440 -0.0465 0.076 Uiso 1 1 calc R
H84B H 0.0468 0.2377 -0.0508 0.076 Uiso 1 1 calc R
H84C H 0.1352 0.2060 -0.0095 0.076 Uiso 1 1 calc R
C85 C 0.2814(5) 0.00494(16) 0.0180(4) 0.0534(17) Uani 1 1 d .
C86 C 0.1902(5) 0.00975(17) 0.0498(4) 0.0641(19) Uani 1 1 d .
H86A H 0.1856 0.0364 0.0644 0.096 Uiso 1 1 calc R
H86B H 0.2036 -0.0062 0.0994 0.096 Uiso 1 1 calc R
H86C H 0.1233 0.0021 0.0058 0.096 Uiso 1 1 calc R
C87 C 0.2840(5) -0.03785(16) -0.0041(4) 0.081(2) Uani 1 1 d .
H87A H 0.2996 -0.0532 0.0466 0.122 Uiso 1 1 calc R
H87B H 0.3390 -0.0420 -0.0272 0.122 Uiso 1 1 calc R
H87C H 0.2149 -0.0453 -0.0456 0.122 Uiso 1 1 calc R
C88 C 0.2567(5) 0.02780(17) -0.0625(4) 0.0589(18) Uani 1 1 d .
H88A H 0.2539 0.0549 -0.0504 0.088 Uiso 1 1 calc R
H88B H 0.1881 0.0198 -0.1037 0.088 Uiso 1 1 calc R
H88C H 0.3122 0.0234 -0.0849 0.088 Uiso 1 1 calc R

loop_
_atom_site_aniso_label
_atom_site_aniso_U_11
_atom_site_aniso_U_22
_atom_site_aniso_U_33
_atom_site_aniso_U_23
_atom_site_aniso_U_13
_atom_site_aniso_U_12
W1 0.04839(16) 0.04086(16) 0.04083(15) -0.00520(12) 0.02502(12) -0.01428(13)
W2 0.04118(13) 0.02503(12) 0.03655(13) -0.00100(11) 0.02163(11) 0.00035(11)
O1 0.067(3) 0.045(3) 0.059(3) -0.005(2) 0.023(2) -0.006(2)
O2 0.048(2) 0.054(3) 0.046(3) -0.019(2) 0.020(2) -0.013(2)
O3 0.049(2) 0.041(2) 0.038(2) -0.0091(18) 0.0212(19) -0.0147(19)
O4 0.051(2) 0.031(2) 0.038(2) -0.0074(16) 0.0229(19) -0.0023(17)
O5 0.034(2) 0.023(2) 0.043(2) -0.0040(16) 0.0193(18) -0.0026(16)
O6 0.050(2) 0.029(2) 0.040(2) -0.0005(17) 0.0230(19) 0.0016(18)
C1 0.061(5) 0.047(4) 0.067(5) 0.009(4) 0.044(4) 0.001(4)
C2 0.064(5) 0.063(5) 0.065(5) 0.021(4) 0.041(4) 0.010(4)
C3 0.090(6) 0.080(6) 0.078(6) 0.035(5) 0.058(5) 0.027(5)
C4 0.130(8) 0.054(6) 0.111(8) 0.036(5) 0.087(7) 0.026(5)
C5 0.095(6) 0.045(5) 0.099(6) 0.011(4) 0.065(5) -0.003(4)
C6 0.071(5) 0.031(4) 0.088(6) 0.008(4) 0.056(4) 0.000(4)
C7 0.061(5) 0.046(4) 0.067(5) 0.001(3) 0.040(4) -0.022(3)
C8 0.095(6) 0.031(4) 0.087(6) -0.014(4) 0.060(5) -0.022(4)
C9 0.099(6) 0.061(5) 0.059(5) -0.032(4) 0.050(5) -0.042(4)
C10 0.066(5) 0.053(5) 0.068(5) -0.020(4) 0.041(4) -0.030(4)
C11 0.063(4) 0.035(4) 0.049(4) -0.011(3) 0.033(4) -0.029(3)
C12 0.069(4) 0.034(4) 0.053(4) -0.003(3) 0.045(4) -0.012(3)
C13 0.049(4) 0.055(4) 0.050(4) -0.015(3) 0.031(3) -0.022(3)
C14 0.063(5) 0.076(5) 0.056(5) -0.021(4) 0.032(4) -0.041(4)
C15 0.045(4) 0.118(7) 0.055(5) -0.013(5) 0.029(4) -0.026(5)
C16 0.043(4) 0.100(6) 0.051(4) -0.011(4) 0.027(4) -0.009(4)
C17 0.044(4) 0.069(5) 0.051(4) -0.013(4) 0.027(3) -0.012(3)
C18 0.046(4) 0.057(4) 0.038(4) -0.011(3) 0.027(3) -0.018(3)
C19 0.032(3) 0.032(3) 0.042(4) -0.004(3) 0.019(3) -0.006(2)
C20 0.034(3) 0.054(4) 0.049(4) -0.017(3) 0.021(3) -0.014(3)
C21 0.059(4) 0.031(4) 0.052(4) -0.019(3) 0.019(3) -0.008(3)
C22 0.066(5) 0.033(4) 0.062(5) 0.001(3) 0.017(4) -0.009(3)
C23 0.051(4) 0.042(4) 0.044(4) -0.004(3) 0.021(3) -0.013(3)
C24 0.030(3) 0.040(4) 0.034(3) -0.011(3) 0.011(3) -0.008(3)
C25 0.037(3) 0.039(4) 0.036(3) -0.003(3) 0.020(3) -0.009(3)
C26 0.035(3) 0.040(4) 0.030(3) 0.001(3) 0.018(3) -0.012(3)
C27 0.039(3) 0.027(3) 0.044(4) 0.008(3) 0.023(3) 0.000(2)
C28 0.049(4) 0.028(3) 0.042(4) -0.002(2) 0.034(3) -0.008(3)
C29 0.035(3) 0.032(3) 0.035(3) 0.001(3) 0.024(3) -0.004(3)
C30 0.029(3) 0.035(3) 0.042(4) -0.004(3) 0.021(3) -0.007(2)
C31 0.037(3) 0.025(3) 0.039(3) -0.011(3) 0.020(3) -0.003(3)
C32 0.053(4) 0.035(4) 0.044(4) -0.004(3) 0.023(3) -0.008(3)
C33 0.040(4) 0.042(4) 0.072(5) -0.010(3) 0.021(4) -0.007(3)
C34 0.043(4) 0.050(4) 0.054(4) -0.006(3) 0.005(3) -0.006(3)
C35 0.046(4) 0.035(4) 0.051(4) -0.015(3) 0.020(3) -0.006(3)
C36 0.039(3) 0.025(3) 0.047(4) -0.007(3) 0.021(3) -0.001(3)
C37 0.044(3) 0.027(3) 0.035(3) -0.003(2) 0.026(3) -0.002(3)
C38 0.050(4) 0.023(3) 0.037(3) 0.003(2) 0.022(3) 0.004(3)
C39 0.071(4) 0.022(3) 0.041(4) 0.002(3) 0.025(3) 0.002(3)
C40 0.058(4) 0.034(4) 0.046(4) -0.007(3) 0.016(3) -0.015(3)
C41 0.045(4) 0.037(4) 0.051(4) -0.002(3) 0.019(3) -0.008(3)
C42 0.037(3) 0.034(3) 0.033(3) -0.002(3) 0.018(3) 0.001(3)
C43 0.031(3) 0.033(3) 0.037(3) -0.002(3) 0.018(3) -0.002(2)
C44 0.042(4) 0.030(3) 0.052(4) 0.002(3) 0.021(3) 0.000(3)
C45 0.042(3) 0.055(4) 0.037(4) 0.001(3) 0.014(3) -0.004(3)
C46 0.048(4) 0.042(4) 0.055(4) 0.016(3) 0.032(3) 0.005(3)
C47 0.039(3) 0.033(3) 0.038(3) 0.001(3) 0.021(3) -0.004(3)
C48 0.038(3) 0.031(3) 0.042(3) 0.006(3) 0.029(3) 0.002(3)
C49 0.051(4) 0.030(3) 0.046(4) 0.013(3) 0.031(3) 0.006(3)
C50 0.061(4) 0.039(4) 0.057(4) 0.008(3) 0.033(3) 0.011(3)
C51 0.062(5) 0.045(4) 0.075(5) 0.012(4) 0.038(4) 0.016(3)
C52 0.079(5) 0.031(4) 0.070(5) 0.009(3) 0.042(4) 0.021(4)
C53 0.070(4) 0.033(4) 0.048(4) 0.002(3) 0.034(4) 0.005(3)
C54 0.055(4) 0.029(3) 0.044(4) 0.007(3) 0.032(3) 0.008(3)
C55 0.113(6) 0.112(6) 0.049(5) -0.010(4) 0.052(4) -0.063(5)
C56 0.117(7) 0.079(6) 0.074(6) -0.007(4) 0.065(5) -0.026(5)
C57 0.101(7) 0.111(8) 0.137(9) -0.022(6) 0.069(7) -0.043(5)
C58 0.221(12) 0.190(11) 0.129(9) -0.034(8) 0.139(9) -0.030(9)
C59 0.310(15) 0.068(7) 0.120(9) 0.032(6) 0.085(9) -0.027(8)
C60 0.055(4) 0.038(4) 0.054(4) 0.010(3) 0.026(3) 0.012(3)
C61 0.076(5) 0.059(5) 0.079(5) 0.029(4) 0.056(4) 0.029(4)
C62 0.120(7) 0.069(6) 0.335(16) 0.040(8) 0.161(10) 0.001(6)
C63 0.210(11) 0.248(13) 0.085(7) 0.085(7) 0.111(8) 0.165(10)
C64 0.084(5) 0.056(5) 0.091(6) 0.016(4) 0.065(4) 0.021(4)
C65 0.054(5) 0.092(6) 0.061(5) 0.015(4) 0.024(4) 0.006(4)
C66 0.083(5) 0.094(6) 0.072(5) 0.010(4) 0.035(4) -0.024(4)
C67 0.065(5) 0.097(6) 0.046(4) 0.010(4) 0.020(4) -0.002(4)
C68 0.073(6) 0.136(8) 0.090(7) 0.016(5) 0.027(5) 0.015(5)
C69 0.047(4) 0.067(5) 0.062(5) -0.001(4) 0.035(3) -0.001(3)
C70 0.049(4) 0.091(6) 0.106(6) 0.004(5) 0.047(4) 0.010(4)
C71 0.078(5) 0.083(5) 0.070(5) -0.019(4) 0.048(4) 0.000(4)
C72 0.047(4) 0.071(5) 0.084(5) -0.005(4) 0.029(4) 0.002(3)
C73 0.071(5) 0.074(5) 0.052(5) -0.029(4) 0.035(4) -0.029(4)
C74 0.088(5) 0.123(7) 0.087(6) -0.047(5) 0.064(5) -0.051(5)
C75 0.109(6) 0.090(6) 0.070(5) -0.048(4) 0.044(5) -0.036(5)
C76 0.089(5) 0.069(5) 0.050(5) -0.009(4) 0.026(4) -0.023(4)
C77 0.064(4) 0.050(5) 0.050(4) -0.015(3) 0.016(4) -0.003(3)
C78 0.076(5) 0.156(9) 0.045(5) -0.034(5) 0.000(4) -0.011(5)
C79 0.096(5) 0.052(4) 0.034(4) -0.005(3) 0.021(4) -0.013(4)
C80 0.117(6) 0.049(5) 0.070(5) -0.029(4) 0.053(5) -0.026(4)
C81 0.052(4) 0.026(3) 0.050(4) 0.004(3) 0.023(3) 0.010(3)
C82 0.048(4) 0.049(4) 0.069(5) 0.012(3) 0.031(3) 0.015(3)
C83 0.074(4) 0.034(4) 0.064(5) 0.006(3) 0.020(4) 0.013(3)
C84 0.062(4) 0.038(4) 0.048(4) 0.002(3) 0.016(3) 0.003(3)
C85 0.085(5) 0.026(4) 0.060(5) -0.004(3) 0.039(4) 0.006(3)
C86 0.078(5) 0.044(4) 0.071(5) -0.004(3) 0.028(4) -0.015(3)
C87 0.117(6) 0.029(4) 0.091(6) -0.023(4) 0.030(5) -0.002(4)
C88 0.077(5) 0.050(4) 0.055(5) -0.005(3) 0.031(4) 0.007(3)

loop_
_atom_type_symbol
_atom_type_description
_atom_type_scat_dispersion_real
_atom_type_scat_dispersion_imag
_atom_type_scat_source
C C 0.0033 0.0016 'International Tables Vol C Tables 4.2.6.8 and 6.1.1.4'
H H 0.0000 0.0000 'International Tables Vol C Tables 4.2.6.8 and 6.1.1.4'
O O 0.0106 0.0060 'International Tables Vol C Tables 4.2.6.8 and 6.1.1.4'
W W -0.8490 6.8722 'International Tables Vol C Tables 4.2.6.8 and 6.1.1.4'

loop_
_geom_angle_atom_site_label_1
_geom_angle_atom_site_label_2
_geom_angle_atom_site_label_3
_geom_angle
O2 W1 O1 162.91(16)
O2 W1 C55 100.6(3)
O1 W1 C55 94.2(3)
O2 W1 O3 92.97(15)
O1 W1 O3 88.80(16)
C55 W1 O3 113.3(2)
O2 W1 C12 83.3(2)
O1 W1 C12 86.5(2)
C55 W1 C12 97.4(2)
O3 W1 C12 149.29(17)
O6 W2 C60 102.0(2)
O6 W2 O5 161.88(14)
C60 W2 O5 93.85(19)
O6 W2 O4 94.49(14)
C60 W2 O4 112.46(19)
O5 W2 O4 87.37(13)
O6 W2 C48 83.69(17)
C60 W2 C48 96.9(2)
O5 W2 C48 85.80(17)
O4 W2 C48 150.25(15)
C1 O1 W1 135.2(4)
C18 O2 W1 147.4(4)
C19 O3 W1 142.5(3)
C36 O4 W2 147.8(3)
C37 O5 W2 131.9(3)
C54 O6 W2 146.1(4)
O1 C1 C2 117.4(6)
O1 C1 C6 116.1(6)
C2 C1 C6 126.4(7)
C3 C2 C1 113.4(7)
C3 C2 C65 122.9(7)
C1 C2 C65 123.8(6)
C4 C3 C2 123.7(8)
C4 C3 H3A 118.2
C2 C3 H3A 118.2
C3 C4 C5 120.3(8)
C3 C4 H4A 119.9
C5 C4 H4A 119.9
C4 C5 C6 121.5(8)
C4 C5 H5A 119.3
C6 C5 H5A 119.3
C5 C6 C1 114.8(7)
C5 C6 C7 122.1(7)
C1 C6 C7 123.0(6)
C12 C7 C8 119.3(6)
C12 C7 C6 125.0(6)
C8 C7 C6 115.6(6)
C9 C8 C7 120.6(7)
C9 C8 H8A 119.7
C7 C8 H8A 119.7
C10 C9 C8 120.0(6)
C10 C9 H9A 120.0
C8 C9 H9A 120.0
C9 C10 C11 123.0(7)
C9 C10 H10A 118.5
C11 C10 H10A 118.5
C10 C11 C12 118.7(6)
C10 C11 C13 116.1(6)
C12 C11 C13 125.2(5)
C7 C12 C11 117.8(5)
C7 C12 W1 119.2(5)
C11 C12 W1 122.1(4)
C18 C13 C14 116.0(6)
C18 C13 C11 122.5(5)
C14 C13 C11 121.5(6)
C15 C14 C13 120.6(6)
C15 C14 H14A 119.7
C13 C14 H14A 119.7
C14 C15 C16 121.4(7)
C14 C15 H15A 119.3
C16 C15 H15A 119.3
C15 C16 C17 122.5(7)
C15 C16 H16A 118.7
C17 C16 H16A 118.7
C16 C17 C18 115.0(6)
C16 C17 C69 123.6(6)
C18 C17 C69 121.3(5)
O2 C18 C13 116.3(5)
O2 C18 C17 119.5(5)
C13 C18 C17 124.2(6)
O3 C19 C24 120.0(5)
O3 C19 C20 118.7(5)
C24 C19 C20 121.3(5)
C21 C20 C19 116.9(6)
C21 C20 C73 121.3(5)
C19 C20 C73 121.8(5)
C22 C21 C20 122.6(6)
C22 C21 H21A 118.7
C20 C21 H21A 118.7
C21 C22 C23 121.2(6)
C21 C22 H22A 119.4
C23 C22 H22A 119.4
C22 C23 C24 119.5(6)
C22 C23 H23A 120.3
C24 C23 H23A 120.3
C19 C24 C23 118.5(5)
C19 C24 C25 123.6(5)
C23 C24 C25 117.9(5)
C30 C25 C26 118.1(5)
C30 C25 C24 119.3(5)
C26 C25 C24 122.4(5)
C27 C26 C25 120.5(5)
C27 C26 H26A 119.7
C25 C26 H26A 119.7
C28 C27 C26 120.2(5)
C28 C27 H27A 119.9
C26 C27 H27A 119.9
C27 C28 C29 120.8(5)
C27 C28 H28A 119.6
C29 C28 H28A 119.6
C30 C29 C28 117.6(5)
C30 C29 C31 120.1(5)
C28 C29 C31 122.3(5)
C29 C30 C25 122.6(5)
C29 C30 H30A 118.7
C25 C30 H30A 118.7
C32 C31 C36 118.2(5)
C32 C31 C29 119.9(5)
C36 C31 C29 122.0(4)
C33 C32 C31 121.3(5)
C33 C32 H32A 119.3
C31 C32 H32A 119.3
C32 C33 C34 120.1(6)
C32 C33 H33A 119.9
C34 C33 H33A 119.9
C33 C34 C35 121.7(6)
C33 C34 H34A 119.1
C35 C34 H34A 119.1
C34 C35 C36 116.8(5)
C34 C35 C77 120.3(5)
C36 C35 C77 122.8(5)
O4 C36 C35 118.9(5)
O4 C36 C31 119.2(5)
C35 C36 C31 121.8(5)
O5 C37 C42 117.5(5)
O5 C37 C38 119.7(5)
C42 C37 C38 122.8(5)
C39 C38 C37 115.4(5)
C39 C38 C81 121.6(5)
C37 C38 C81 122.9(5)
C40 C39 C38 122.5(5)
C40 C39 H39A 118.8
C38 C39 H39A 118.8
C41 C40 C39 120.0(5)
C41 C40 H40A 120.0
C39 C40 H40A 120.0
C40 C41 C42 121.0(6)
C40 C41 H41A 119.5
C42 C41 H41A 119.5
C37 C42 C41 118.1(5)
C37 C42 C43 121.1(5)
C41 C42 C43 120.8(5)
C44 C43 C48 120.9(5)
C44 C43 C42 115.8(5)
C48 C43 C42 123.3(5)
C45 C44 C43 121.1(5)
C45 C44 H44A 119.4
C43 C44 H44A 119.4
C44 C45 C46 118.6(6)
C44 C45 H45A 120.7
C46 C45 H45A 120.7
C45 C46 C47 123.1(5)
C45 C46 H46A 118.5
C47 C46 H46A 118.5
C46 C47 C48 118.5(5)
C46 C47 C49 116.5(5)
C48 C47 C49 125.0(5)
C47 C48 C43 116.9(5)
C47 C48 W2 122.7(4)
C43 C48 W2 119.2(4)
C54 C49 C50 116.9(5)
C54 C49 C47 121.9(5)
C50 C49 C47 121.2(6)
C51 C50 C49 120.1(6)
C51 C50 H50A 120.0
C49 C50 H50A 120.0
C50 C51 C52 121.9(6)
C50 C51 H51A 119.0
C52 C51 H51A 119.0
C51 C52 C53 121.9(6)
C51 C52 H52A 119.1
C53 C52 H52A 119.1
C52 C53 C54 114.3(6)
C52 C53 C85 123.3(6)
C54 C53 C85 122.3(5)
O6 C54 C49 116.9(5)
O6 C54 C53 118.6(5)
C49 C54 C53 124.5(5)
C56 C55 W1 151.2(6)
C56 C55 H55A 104.4
W1 C55 H55A 104.4
C55 C56 C59 110.8(7)
C55 C56 C58 109.6(7)
C59 C56 C58 110.9(8)
C55 C56 C57 107.1(6)
C59 C56 C57 109.5(7)
C58 C56 C57 108.9(7)
C56 C57 H57A 109.5
C56 C57 H57B 109.5
H57A C57 H57B 109.5
C56 C57 H57C 109.5
H57A C57 H57C 109.5
H57B C57 H57C 109.5
C56 C58 H58A 109.5
C56 C58 H58B 109.5
H58A C58 H58B 109.5
C56 C58 H58C 109.5
H58A C58 H58C 109.5
H58B C58 H58C 109.5
C56 C59 H59A 109.5
C56 C59 H59B 109.5
H59A C59 H59B 109.5
C56 C59 H59C 109.5
H59A C59 H59C 109.5
H59B C59 H59C 109.5
C61 C60 W2 143.7(4)
C61 C60 H60A 108.2
W2 C60 H60A 108.2
C64 C61 C63 109.4(6)
C64 C61 C62 108.6(6)
C63 C61 C62 110.4(7)
C64 C61 C60 112.6(5)
C63 C61 C60 107.1(6)
C62 C61 C60 108.8(6)
C61 C62 H62A 109.5
C61 C62 H62B 109.5
H62A C62 H62B 109.5
C61 C62 H62C 109.5
H62A C62 H62C 109.5
H62B C62 H62C 109.5
C61 C63 H63A 109.5
C61 C63 H63B 109.5
H63A C63 H63B 109.5
C61 C63 H63C 109.5
H63A C63 H63C 109.5
H63B C63 H63C 109.5
C61 C64 H64A 109.5
C61 C64 H64B 109.5
H64A C64 H64B 109.5
C61 C64 H64C 109.5
H64A C64 H64C 109.5
H64B C64 H64C 109.5
C2 C65 C66 110.8(6)
C2 C65 C68 111.5(6)
C66 C65 C68 107.8(6)
C2 C65 C67 111.1(5)
C66 C65 C67 109.3(6)
C68 C65 C67 106.1(6)
C65 C66 H66A 109.5
C65 C66 H66B 109.5
H66A C66 H66B 109.5
C65 C66 H66C 109.5
H66A C66 H66C 109.5
H66B C66 H66C 109.5
C65 C67 H67A 109.5
C65 C67 H67B 109.5
H67A C67 H67B 109.5
C65 C67 H67C 109.5
H67A C67 H67C 109.5
H67B C67 H67C 109.5
C65 C68 H68A 109.5
C65 C68 H68B 109.5
H68A C68 H68B 109.5
C65 C68 H68C 109.5
H68A C68 H68C 109.5
H68B C68 H68C 109.5
C17 C69 C71 110.7(5)
C17 C69 C72 110.5(5)
C71 C69 C72 110.9(5)
C17 C69 C70 111.1(5)
C71 C69 C70 106.5(5)
C72 C69 C70 106.8(5)
C69 C70 H70A 109.5
C69 C70 H70B 109.5
H70A C70 H70B 109.5
C69 C70 H70C 109.5
H70A C70 H70C 109.5
H70B C70 H70C 109.5
C69 C71 H71A 109.5
C69 C71 H71B 109.5
H71A C71 H71B 109.5
C69 C71 H71C 109.5
H71A C71 H71C 109.5
H71B C71 H71C 109.5
C69 C72 H72A 109.5
C69 C72 H72B 109.5
H72A C72 H72B 109.5
C69 C72 H72C 109.5
H72A C72 H72C 109.5
H72B C72 H72C 109.5
C76 C73 C75 108.3(6)
C76 C73 C74 110.0(6)
C75 C73 C74 106.6(5)
C76 C73 C20 109.6(5)
C75 C73 C20 110.9(6)
C74 C73 C20 111.3(5)
C73 C74 H74A 109.5
C73 C74 H74B 109.5
H74A C74 H74B 109.5
C73 C74 H74C 109.5
H74A C74 H74C 109.5
H74B C74 H74C 109.5
C73 C75 H75A 109.5
C73 C75 H75B 109.5
H75A C75 H75B 109.5
C73 C75 H75C 109.5
H75A C75 H75C 109.5
H75B C75 H75C 109.5
C73 C76 H76A 109.5
C73 C76 H76B 109.5
H76A C76 H76B 109.5
C73 C76 H76C 109.5
H76A C76 H76C 109.5
H76B C76 H76C 109.5
C35 C77 C78 112.9(5)
C35 C77 C80 109.0(5)
C78 C77 C80 108.0(5)
C35 C77 C79 112.4(5)
C78 C77 C79 106.2(6)
C80 C77 C79 108.2(5)
C77 C78 H78A 109.5
C77 C78 H78B 109.5
H78A C78 H78B 109.5
C77 C78 H78C 109.5
H78A C78 H78C 109.5
H78B C78 H78C 109.5
C77 C79 H79A 109.5
C77 C79 H79B 109.5
H79A C79 H79B 109.5
C77 C79 H79C 109.5
H79A C79 H79C 109.5
H79B C79 H79C 109.5
C77 C80 H80A 109.5
C77 C80 H80B 109.5
H80A C80 H80B 109.5
C77 C80 H80C 109.5
H80A C80 H80C 109.5
H80B C80 H80C 109.5
C84 C81 C38 112.6(4)
C84 C81 C83 107.5(5)
C38 C81 C83 112.1(5)
C84 C81 C82 109.4(5)
C38 C81 C82 108.9(4)
C83 C81 C82 106.1(4)
C81 C82 H82A 109.5
C81 C82 H82B 109.5
H82A C82 H82B 109.5
C81 C82 H82C 109.5
H82A C82 H82C 109.5
H82B C82 H82C 109.5
C81 C83 H83A 109.5
C81 C83 H83B 109.5
H83A C83 H83B 109.5
C81 C83 H83C 109.5
H83A C83 H83C 109.5
H83B C83 H83C 109.5
C81 C84 H84A 109.5
C81 C84 H84B 109.5
H84A C84 H84B 109.5
C81 C84 H84C 109.5
H84A C84 H84C 109.5
H84B C84 H84C 109.5
C53 C85 C88 111.6(5)
C53 C85 C86 110.0(5)
C88 C85 C86 109.3(5)
C53 C85 C87 111.3(5)
C88 C85 C87 107.8(5)
C86 C85 C87 106.7(5)
C85 C86 H86A 109.5
C85 C86 H86B 109.5
H86A C86 H86B 109.5
C85 C86 H86C 109.5
H86A C86 H86C 109.5
H86B C86 H86C 109.5
C85 C87 H87A 109.5
C85 C87 H87B 109.5
H87A C87 H87B 109.5
C85 C87 H87C 109.5
H87A C87 H87C 109.5
H87B C87 H87C 109.5
C85 C88 H88A 109.5
C85 C88 H88B 109.5
H88A C88 H88B 109.5
C85 C88 H88C 109.5
H88A C88 H88C 109.5
H88B C88 H88C 109.5

loop_
_geom_bond_atom_site_label_1
_geom_bond_atom_site_label_2
_geom_bond_distance
W1 O2 1.824(4)
W1 O1 1.866(4)
W1 C55 1.885(6)
W1 O3 1.954(3)
W1 C12 2.162(6)
W2 O6 1.844(3)
W2 C60 1.887(5)
W2 O5 1.894(3)
W2 O4 1.951(3)
W2 C48 2.150(5)
O1 C1 1.369(7)
O2 C18 1.355(6)
O3 C19 1.367(6)
O4 C36 1.348(5)
O5 C37 1.375(5)
O6 C54 1.369(6)
C1 C2 1.406(8)
C1 C6 1.407(8)
C2 C3 1.390(9)
C2 C65 1.521(9)
C3 C4 1.371(10)
C3 H3A 0.9500
C4 C5 1.372(10)
C4 H4A 0.9500
C5 C6 1.404(8)
C5 H5A 0.9500
C6 C7 1.486(9)
C7 C12 1.418(8)
C7 C8 1.430(8)
C8 C9 1.365(9)
C8 H8A 0.9500
C9 C10 1.345(8)
C9 H9A 0.9500
C10 C11 1.395(8)
C10 H10A 0.9500
C11 C12 1.430(8)
C11 C13 1.467(8)
C13 C18 1.386(7)
C13 C14 1.418(8)
C14 C15 1.359(8)
C14 H14A 0.9500
C15 C16 1.368(9)
C15 H15A 0.9500
C16 C17 1.375(8)
C16 H16A 0.9500
C17 C18 1.432(8)
C17 C69 1.531(8)
C19 C24 1.396(7)
C19 C20 1.420(7)
C20 C21 1.386(8)
C20 C73 1.551(8)
C21 C22 1.337(8)
C21 H21A 0.9500
C22 C23 1.388(7)
C22 H22A 0.9500
C23 C24 1.403(7)
C23 H23A 0.9500
C24 C25 1.487(7)
C25 C30 1.386(7)
C25 C26 1.391(7)
C26 C27 1.386(7)
C26 H26A 0.9500
C27 C28 1.375(7)
C27 H27A 0.9500
C28 C29 1.399(6)
C28 H28A 0.9500
C29 C30 1.385(7)
C29 C31 1.487(7)
C30 H30A 0.9500
C31 C32 1.393(6)
C31 C36 1.408(7)
C32 C33 1.359(7)
C32 H32A 0.9500
C33 C34 1.392(8)
C33 H33A 0.9500
C34 C35 1.398(7)
C34 H34A 0.9500
C35 C36 1.408(7)
C35 C77 1.525(8)
C37 C42 1.383(7)
C37 C38 1.410(6)
C38 C39 1.394(7)
C38 C81 1.524(7)
C39 C40 1.377(7)
C39 H39A 0.9500
C40 C41 1.354(7)
C40 H40A 0.9500
C41 C42 1.390(7)
C41 H41A 0.9500
C42 C43 1.492(7)
C43 C44 1.381(7)
C43 C48 1.433(7)
C44 C45 1.375(7)
C44 H44A 0.9500
C45 C46 1.377(7)
C45 H45A 0.9500
C46 C47 1.394(7)
C46 H46A 0.9500
C47 C48 1.429(7)
C47 C49 1.485(7)
C49 C54 1.387(7)
C49 C50 1.396(7)
C50 C51 1.362(8)
C50 H50A 0.9500
C51 C52 1.367(8)
C51 H51A 0.9500
C52 C53 1.398(7)
C52 H52A 0.9500
C53 C54 1.418(7)
C53 C85 1.523(8)
C55 C56 1.459(8)
C55 H55A 0.9500
C56 C59 1.490(10)
C56 C58 1.513(10)
C56 C57 1.605(10)
C57 H57A 0.9800
C57 H57B 0.9800
C57 H57C 0.9800
C58 H58A 0.9800
C58 H58B 0.9800
C58 H58C 0.9800
C59 H59A 0.9800
C59 H59B 0.9800
C59 H59C 0.9800
C60 C61 1.524(7)
C60 H60A 0.9500
C61 C64 1.512(7)
C61 C63 1.514(10)
C61 C62 1.521(10)
C62 H62A 0.9800
C62 H62B 0.9800
C62 H62C 0.9800
C63 H63A 0.9800
C63 H63B 0.9800
C63 H63C 0.9800
C64 H64A 0.9800
C64 H64B 0.9800
C64 H64C 0.9800
C65 C66 1.527(8)
C65 C68 1.528(8)
C65 C67 1.535(8)
C66 H66A 0.9800
C66 H66B 0.9800
C66 H66C 0.9800
C67 H67A 0.9800
C67 H67B 0.9800
C67 H67C 0.9800
C68 H68A 0.9800
C68 H68B 0.9800
C68 H68C 0.9800
C69 C71 1.534(8)
C69 C72 1.535(7)
C69 C70 1.547(8)
C70 H70A 0.9800
C70 H70B 0.9800
C70 H70C 0.9800
C71 H71A 0.9800
C71 H71B 0.9800
C71 H71C 0.9800
C72 H72A 0.9800
C72 H72B 0.9800
C72 H72C 0.9800
C73 C76 1.516(8)
C73 C75 1.542(8)
C73 C74 1.543(8)
C74 H74A 0.9800
C74 H74B 0.9800
C74 H74C 0.9800
C75 H75A 0.9800
C75 H75B 0.9800
C75 H75C 0.9800
C76 H76A 0.9800
C76 H76B 0.9800
C76 H76C 0.9800
C77 C78 1.531(8)
C77 C80 1.534(8)
C77 C79 1.548(8)
C78 H78A 0.9800
C78 H78B 0.9800
C78 H78C 0.9800
C79 H79A 0.9800
C79 H79B 0.9800
C79 H79C 0.9800
C80 H80A 0.9800
C80 H80B 0.9800
C80 H80C 0.9800
C81 C84 1.512(7)
C81 C83 1.547(7)
C81 C82 1.548(7)
C82 H82A 0.9800
C82 H82B 0.9800
C82 H82C 0.9800
C83 H83A 0.9800
C83 H83B 0.9800
C83 H83C 0.9800
C84 H84A 0.9800
C84 H84B 0.9800
C84 H84C 0.9800
C85 C88 1.527(8)
C85 C86 1.539(7)
C85 C87 1.558(7)
C86 H86A 0.9800
C86 H86B 0.9800
C86 H86C 0.9800
C87 H87A 0.9800
C87 H87B 0.9800
C87 H87C 0.9800
C88 H88A 0.9800
C88 H88B 0.9800
C88 H88C 0.9800

loop_
_cod_related_entry_id
_cod_related_entry_database
_cod_related_entry_code
1 ChemSpider 30659674
